data_4087579
loop_
_publ_author_name
'Karthik, Vedhagiri'
'Gupta, Vivek'
'Anantharaman, Ganapathi'

_publ_section_title
;
 Synthesis, Structure, and Coordination Chemistry of
 Phosphine-Functionalized Imidazole/Imidazolium Salts and Cleavage of a
 C--P Bond in an NHC--Phosphenium Salt using a Pd(0) Precursor
;
_journal_issue 15
_journal_name_full Organometallics
_journal_page_first 3713
_journal_paper_doi 10.1021/acs.organomet.5b00336
_journal_volume 34
_journal_year 2015
_chemical_formula_moiety 'C11 H12 I N2 S, I3 '
_chemical_formula_sum 'C22 H24 I8 N4 S2'
_chemical_formula_weight 1423.77
_chemical_name_common 'Imidazolium salt '
_space_group_IT_number 14
_space_group_name_Hall '-P 2ybc'
_space_group_name_H-M_alt 'P 1 21/c 1'
_symmetry_cell_setting monoclinic
_symmetry_space_group_name_Hall '-P 2ybc'
_symmetry_space_group_name_H-M 'P 1 21/c 1'
_atom_sites_solution_hydrogens geom
_atom_sites_solution_primary direct
_atom_sites_solution_secondary difmap
_audit_creation_method SHELXL-97
_cell_angle_alpha 90.00
_cell_angle_beta 98.449(13)
_cell_angle_gamma 90.00
_cell_formula_units_Z 2
_cell_length_a 7.730(6)
_cell_length_b 13.767(11)
_cell_length_c 17.672(13)
_cell_measurement_reflns_used 1998
_cell_measurement_temperature 273(2)
_cell_measurement_theta_max 26.57
_cell_measurement_theta_min 2.66
_cell_volume 1860(2)
_computing_cell_refinement 'Bruker SMART'
_computing_data_collection 'Bruker SMART'
_computing_data_reduction 'Bruker SAINT'
_computing_molecular_graphics 'ORTEP 3v2'
_computing_structure_refinement 'SHELXL-97 (Sheldrick, 1997)'
_computing_structure_solution 'SHELXS-97 (Sheldrick, 1990)'
_diffrn_ambient_temperature 273(2)
_diffrn_measured_fraction_theta_full 0.990
_diffrn_measured_fraction_theta_max 0.990
_diffrn_measurement_device_type 'CCD area detector'
_diffrn_measurement_method 'phi and omega scans'
_diffrn_radiation_monochromator graphite
_diffrn_radiation_source 'fine-focus sealed tube'
_diffrn_radiation_type MoK\a
_diffrn_radiation_wavelength 0.71073
_diffrn_reflns_av_R_equivalents 0.0491
_diffrn_reflns_av_sigmaI/netI 0.0609
_diffrn_reflns_limit_h_max 9
_diffrn_reflns_limit_h_min -9
_diffrn_reflns_limit_k_max 12
_diffrn_reflns_limit_k_min -16
_diffrn_reflns_limit_l_max 21
_diffrn_reflns_limit_l_min -21
_diffrn_reflns_number 9195
_diffrn_reflns_theta_full 25.99
_diffrn_reflns_theta_max 25.99
_diffrn_reflns_theta_min 1.88
_exptl_absorpt_coefficient_mu 6.800
_exptl_absorpt_correction_T_max 0.3741
_exptl_absorpt_correction_T_min 0.2709
_exptl_absorpt_correction_type empirical
_exptl_absorpt_process_details SADABS
_exptl_crystal_colour Brown
_exptl_crystal_density_diffrn 2.542
_exptl_crystal_density_method 'not measured'
_exptl_crystal_description Needle
_exptl_crystal_F_000 1280
_exptl_crystal_size_max 0.26
_exptl_crystal_size_mid 0.20
_exptl_crystal_size_min 0.18
_refine_diff_density_max 1.241
_refine_diff_density_min -0.752
_refine_diff_density_rms 0.213
_refine_ls_extinction_method none
_refine_ls_goodness_of_fit_ref 1.037
_refine_ls_hydrogen_treatment constr
_refine_ls_matrix_type full
_refine_ls_number_parameters 135
_refine_ls_number_reflns 3625
_refine_ls_number_restraints 0
_refine_ls_restrained_S_all 1.037
_refine_ls_R_factor_all 0.1135
_refine_ls_R_factor_gt 0.0665
_refine_ls_shift/su_max 0.000
_refine_ls_shift/su_mean 0.000
_refine_ls_structure_factor_coef Fsqd
_refine_ls_weighting_details 'calc w=1/[\s^2^(Fo^2^)+(0.0636P)^2^+7.8939P] where P=(Fo^2^+2Fc^2^)/3'
_refine_ls_weighting_scheme calc
_refine_ls_wR_factor_gt 0.1392
_refine_ls_wR_factor_ref 0.1604
_reflns_number_gt 2183
_reflns_number_total 3625
_reflns_threshold_expression >2sigma(I)
_cod_data_source_file om5b00336_si_002.cif
_cod_data_source_block 18sepbm
_cod_depositor_comments
;
The following automatic conversions were performed:

data item '_exptl_absorpt_correction_type' value 'Empirical' was
changed to 'empirical' in accordance with the
/home/saulius/struct/COD-crude-data/automatic-downloads/DataCite-retrospective/ACS/depositions/lib/dictionaries/cif_core.dic
dictionary named 'cif_core.dic' version 2.4.2 last updated on
2011-04-26.

data item '_refine_ls_hydrogen_treatment' value 'Constr' was changed
to 'constr' in accordance with the
/home/saulius/struct/COD-crude-data/automatic-downloads/DataCite-retrospective/ACS/depositions/lib/dictionaries/cif_core.dic
dictionary named 'cif_core.dic' version 2.4.2 last updated on
2011-04-26.

data item '_symmetry_cell_setting' value 'Monoclinic' was changed to
'monoclinic' in accordance with the
/home/saulius/struct/COD-crude-data/automatic-downloads/DataCite-retrospective/ACS/depositions/lib/dictionaries/cif_core.dic
dictionary named 'cif_core.dic' version 2.4.2 last updated on
2011-04-26.

Automatic conversion script
Id: cif_fix_values 6909 2019-04-08 15:41:33Z antanas 
;
_cod_original_sg_symbol_Hall '-P 2ybc '
_cod_original_sg_symbol_H-M 'P2(1)/c  '
_cod_database_code 4087579

loop_
_symmetry_equiv_pos_as_xyz
'x, y, z'
'-x, y+1/2, -z+1/2'
'-x, -y, -z'
'x, -y-1/2, z-1/2'

loop_
_atom_site_label
_atom_site_type_symbol
_atom_site_fract_x
_atom_site_fract_y
_atom_site_fract_z
_atom_site_U_iso_or_equiv
_atom_site_adp_type
_atom_site_occupancy
_atom_site_symmetry_multiplicity
_atom_site_calc_flag
_atom_site_refinement_flags
C1 C 0.2786(18) 0.4643(11) 0.7852(10) 0.072(4) Uani 1 1 d .
C2 C 0.2679(16) 0.6266(9) 0.7858(8) 0.056(3) Uani 1 1 d .
C3 C 0.2954(18) 0.5964(11) 0.7169(9) 0.072(4) Uani 1 1 d .
H3 H 0.3064 0.6362 0.6754 0.086 Uiso 1 1 calc R
C4 C 0.333(2) 0.4384(12) 0.6511(9) 0.090(5) Uani 1 1 d .
H4A H 0.4486 0.4498 0.6391 0.134 Uiso 1 1 calc R
H4B H 0.2484 0.4547 0.6077 0.134 Uiso 1 1 calc R
H4C H 0.3211 0.3712 0.6638 0.134 Uiso 1 1 calc R
C5 C 0.236(2) 0.5416(13) 0.9097(9) 0.090(5) Uani 1 1 d .
H5A H 0.3052 0.5914 0.9375 0.135 Uiso 1 1 calc R
H5B H 0.2704 0.4793 0.9312 0.135 Uiso 1 1 calc R
H5C H 0.1145 0.5526 0.9132 0.135 Uiso 1 1 calc R
C6 C 0.451(2) 0.3160(11) 0.8683(9) 0.0778(18) Uani 1 1 d .
C7 C 0.610(2) 0.3594(11) 0.8617(9) 0.0778(18) Uani 1 1 d .
H7 H 0.6148 0.4109 0.8280 0.093 Uiso 1 1 calc R
C8 C 0.762(2) 0.3255(10) 0.9058(9) 0.0778(18) Uani 1 1 d .
H8 H 0.8697 0.3539 0.9018 0.093 Uiso 1 1 calc R
C9 C 0.751(2) 0.2480(10) 0.9564(9) 0.0778(18) Uani 1 1 d .
H9 H 0.8513 0.2231 0.9855 0.093 Uiso 1 1 calc R
C10 C 0.588(2) 0.2091(11) 0.9622(9) 0.0778(18) Uani 1 1 d .
H10 H 0.5802 0.1589 0.9967 0.093 Uiso 1 1 calc R
C11 C 0.448(2) 0.2406(10) 0.9210(9) 0.0778(18) Uani 1 1 d .
H11 H 0.3411 0.2123 0.9266 0.093 Uiso 1 1 calc R
I1 I 0.22512(12) 0.76522(6) 0.82324(6) 0.0667(3) Uani 1 1 d .
I2 I 0.14964(15) 0.49405(8) 0.40209(7) 0.0856(4) Uani 1 1 d .
I3 I 0.20668(12) 0.42451(6) 0.24885(6) 0.0669(3) Uani 1 1 d .
I4 I 0.26171(15) 0.35675(9) 0.09893(7) 0.0868(4) Uani 1 1 d .
N1 N 0.3045(16) 0.4997(10) 0.7173(7) 0.072(3) Uani 1 1 d .
N2 N 0.2617(13) 0.5440(8) 0.8299(6) 0.057(3) Uani 1 1 d .
S1 S 0.2528(6) 0.3449(3) 0.8088(3) 0.0973(16) Uani 1 1 d .

loop_
_atom_site_aniso_label
_atom_site_aniso_U_11
_atom_site_aniso_U_22
_atom_site_aniso_U_33
_atom_site_aniso_U_23
_atom_site_aniso_U_13
_atom_site_aniso_U_12
C1 0.052(9) 0.060(9) 0.100(13) -0.006(9) -0.001(8) 0.002(7)
C2 0.047(8) 0.049(8) 0.072(9) 0.004(7) 0.005(7) 0.005(6)
C3 0.060(9) 0.071(11) 0.080(11) 0.000(9) -0.006(8) -0.006(7)
C4 0.075(11) 0.106(13) 0.087(11) -0.032(10) 0.007(9) 0.026(10)
C5 0.087(12) 0.093(12) 0.089(12) 0.030(10) 0.011(10) 0.004(10)
C6 0.086(5) 0.060(4) 0.085(5) -0.001(3) 0.001(4) 0.005(3)
C7 0.086(5) 0.060(4) 0.085(5) -0.001(3) 0.001(4) 0.005(3)
C8 0.086(5) 0.060(4) 0.085(5) -0.001(3) 0.001(4) 0.005(3)
C9 0.086(5) 0.060(4) 0.085(5) -0.001(3) 0.001(4) 0.005(3)
C10 0.086(5) 0.060(4) 0.085(5) -0.001(3) 0.001(4) 0.005(3)
C11 0.086(5) 0.060(4) 0.085(5) -0.001(3) 0.001(4) 0.005(3)
I1 0.0650(6) 0.0515(5) 0.0818(7) 0.0034(5) 0.0050(5) -0.0033(4)
I2 0.0837(8) 0.0689(7) 0.1015(8) -0.0095(6) 0.0047(6) 0.0050(5)
I3 0.0489(5) 0.0541(5) 0.0948(7) 0.0108(5) 0.0013(5) -0.0051(4)
I4 0.0768(8) 0.0919(8) 0.0928(8) 0.0071(6) 0.0161(6) 0.0011(6)
N1 0.060(8) 0.076(9) 0.076(9) -0.012(7) 0.003(6) 0.004(6)
N2 0.048(7) 0.052(6) 0.067(7) 0.009(6) -0.008(5) 0.001(5)
S1 0.071(3) 0.045(2) 0.168(5) 0.007(3) -0.008(3) -0.0079(19)

loop_
_atom_type_symbol
_atom_type_description
_atom_type_scat_dispersion_real
_atom_type_scat_dispersion_imag
_atom_type_scat_source
C C 0.0033 0.0016 'International Tables Vol C Tables 4.2.6.8 and 6.1.1.4'
H H 0.0000 0.0000 'International Tables Vol C Tables 4.2.6.8 and 6.1.1.4'
N N 0.0061 0.0033 'International Tables Vol C Tables 4.2.6.8 and 6.1.1.4'
S S 0.1246 0.1234 'International Tables Vol C Tables 4.2.6.8 and 6.1.1.4'
I I -0.4742 1.8119 'International Tables Vol C Tables 4.2.6.8 and 6.1.1.4'

loop_
_geom_angle_atom_site_label_1
_geom_angle_atom_site_label_2
_geom_angle_atom_site_label_3
_geom_angle
N1 C1 N2 105.4(12)
N1 C1 S1 127.3(13)
N2 C1 S1 127.1(13)
C3 C2 N2 106.4(12)
C3 C2 I1 129.6(11)
N2 C2 I1 124.0(10)
C2 C3 N1 108.8(14)
C2 C3 H3 125.6
N1 C3 H3 125.6
N1 C4 H4A 109.5
N1 C4 H4B 109.5
H4A C4 H4B 109.5
N1 C4 H4C 109.5
H4A C4 H4C 109.5
H4B C4 H4C 109.5
N2 C5 H5A 109.5
N2 C5 H5B 109.5
H5A C5 H5B 109.5
N2 C5 H5C 109.5
H5A C5 H5C 109.5
H5B C5 H5C 109.5
C7 C6 C11 118.7(15)
C7 C6 S1 123.6(12)
C11 C6 S1 117.6(13)
C6 C7 C8 119.7(15)
C6 C7 H7 120.2
C8 C7 H7 120.2
C7 C8 C9 119.0(16)
C7 C8 H8 120.5
C9 C8 H8 120.5
C10 C9 C8 118.9(16)
C10 C9 H9 120.6
C8 C9 H9 120.6
C11 C10 C9 121.8(16)
C11 C10 H10 119.1
C9 C10 H10 119.1
C10 C11 C6 121.9(17)
C10 C11 H11 119.1
C6 C11 H11 119.1
I4 I3 I2 179.87(5)
C3 N1 C1 110.8(13)
C3 N1 C4 125.2(14)
C1 N1 C4 124.0(14)
C1 N2 C2 108.6(12)
C1 N2 C5 125.4(13)
C2 N2 C5 125.9(12)
C1 S1 C6 103.8(7)

loop_
_geom_bond_atom_site_label_1
_geom_bond_atom_site_label_2
_geom_bond_distance
C1 N1 1.337(19)
C1 N2 1.370(17)
C1 S1 1.714(16)
C2 C3 1.332(19)
C2 N2 1.384(16)
C2 I1 2.062(13)
C3 N1 1.333(18)
C3 H3 0.9300
C4 N1 1.486(18)
C4 H4A 0.9600
C4 H4B 0.9600
C4 H4C 0.9600
C5 N2 1.453(18)
C5 H5A 0.9600
C5 H5B 0.9600
C5 H5C 0.9600
C6 C7 1.38(2)
C6 C11 1.40(2)
C6 S1 1.772(16)
C7 C8 1.39(2)
C7 H7 0.9300
C8 C9 1.40(2)
C8 H8 0.9300
C9 C10 1.38(2)
C9 H9 0.9300
C10 C11 1.29(2)
C10 H10 0.9300
C11 H11 0.9300
I2 I3 2.966(2)
I3 I4 2.899(2)

loop_
_geom_torsion_atom_site_label_1
_geom_torsion_atom_site_label_2
_geom_torsion_atom_site_label_3
_geom_torsion_atom_site_label_4
_geom_torsion
N2 C2 C3 N1 0.5(16)
I1 C2 C3 N1 -175.7(10)
C11 C6 C7 C8 2(2)
S1 C6 C7 C8 -173.7(12)
C6 C7 C8 C9 0(2)
C7 C8 C9 C10 -2(2)
C8 C9 C10 C11 2(2)
C9 C10 C11 C6 0(2)
C7 C6 C11 C10 -2(2)
S1 C6 C11 C10 174.1(13)
C2 C3 N1 C1 1.7(17)
C2 C3 N1 C4 179.7(13)
N2 C1 N1 C3 -3.2(16)
S1 C1 N1 C3 171.7(11)
N2 C1 N1 C4 178.8(12)
S1 C1 N1 C4 -6(2)
N1 C1 N2 C2 3.5(15)
S1 C1 N2 C2 -171.4(11)
N1 C1 N2 C5 -178.4(13)
S1 C1 N2 C5 7(2)
C3 C2 N2 C1 -2.5(15)
I1 C2 N2 C1 174.0(9)
C3 C2 N2 C5 179.4(13)
I1 C2 N2 C5 -4.1(19)
N1 C1 S1 C6 108.0(14)
N2 C1 S1 C6 -78.2(14)
C7 C6 S1 C1 -29.8(16)
C11 C6 S1 C1 154.7(12)
